data_4110662
loop_
_publ_author_name
'Steven C. F. Kui'
'Stephen Sin-Yin Chui'
'Chi-Ming Che'
'Nianyong Zhu'

_publ_section_title
;
 Structures, Photoluminescence, and Reversible Vapoluminescence Properties
 of Neutral Platinum(II) Complexes Containing Extended \p-Conjugated
 Cyclometalated Ligands
;
_journal_name_full 'Journal of the American Chemical Society'
_journal_page_first 8297
_journal_page_last 8309
_journal_paper_doi 10.1021/ja061422x
_journal_volume 128
_journal_year 2006
_chemical_formula_moiety 'C27 H21 N O Pt S'
_chemical_formula_sum 'C27 H21 N O Pt S'
_chemical_formula_weight 602.60
_chemical_name_systematic
;
 ?
;
_space_group_IT_number 14
_symmetry_cell_setting monoclinic
_symmetry_space_group_name_Hall '-P 2yn'
_symmetry_space_group_name_H-M 'P 1 21/n 1'
_atom_sites_solution_hydrogens geom
_atom_sites_solution_primary direct
_atom_sites_solution_secondary difmap
_audit_creation_method SHELXL-97
_cell_angle_alpha 90.00
_cell_angle_beta 110.16(3)
_cell_angle_gamma 90.00
_cell_formula_units_Z 4
_cell_length_a 12.108(2)
_cell_length_b 12.169(2)
_cell_length_c 15.555(3)
_cell_measurement_reflns_used 0
_cell_measurement_temperature 253(2)
_cell_measurement_theta_max 0
_cell_measurement_theta_min 0
_cell_volume 2151.5(8)
_computing_cell_refinement Scalepack
_computing_data_collection Marcontrol
_computing_data_reduction Denzo
_computing_molecular_graphics 'Ortep-3 for Windows (Farrugia, 1997)'
_computing_publication_material 'WinGX publication routines (Farrugia, 1999)'
_computing_structure_refinement 'SHELXL-97 (Sheldrick, 1997)'
_computing_structure_solution SIR97
_diffrn_ambient_temperature 253(2)
_diffrn_measured_fraction_theta_full 0.946
_diffrn_measured_fraction_theta_max 0.946
_diffrn_measurement_device_type 'marresearch IPDS mar300'
_diffrn_measurement_method Oscillation
_diffrn_radiation_monochromator graphite
_diffrn_radiation_source 'fine-focus sealed tube'
_diffrn_radiation_type MoK\a
_diffrn_radiation_wavelength 0.71069
_diffrn_reflns_av_R_equivalents 0.0506
_diffrn_reflns_av_sigmaI/netI 0.0518
_diffrn_reflns_limit_h_max 13
_diffrn_reflns_limit_h_min -13
_diffrn_reflns_limit_k_max 14
_diffrn_reflns_limit_k_min -14
_diffrn_reflns_limit_l_max 18
_diffrn_reflns_limit_l_min -18
_diffrn_reflns_number 22871
_diffrn_reflns_theta_full 25.35
_diffrn_reflns_theta_max 25.35
_diffrn_reflns_theta_min 1.85
_exptl_absorpt_coefficient_mu 6.639
_exptl_absorpt_correction_type none
_exptl_crystal_colour yellow
_exptl_crystal_density_diffrn 1.860
_exptl_crystal_description prism
_exptl_crystal_F_000 1168
_exptl_crystal_size_max 0.4
_exptl_crystal_size_mid 0.2
_exptl_crystal_size_min 0.15
_refine_diff_density_max 0.731
_refine_diff_density_min -1.009
_refine_diff_density_rms 0.124
_refine_ls_extinction_method none
_refine_ls_goodness_of_fit_ref 0.985
_refine_ls_hydrogen_treatment mixed
_refine_ls_matrix_type full
_refine_ls_number_parameters 282
_refine_ls_number_reflns 3734
_refine_ls_number_restraints 0
_refine_ls_restrained_S_all 0.985
_refine_ls_R_factor_all 0.0371
_refine_ls_R_factor_gt 0.0261
_refine_ls_shift/su_max 0.001
_refine_ls_shift/su_mean 0.000
_refine_ls_structure_factor_coef Fsqd
_refine_ls_weighting_details 'calc w=1/[\s^2^(Fo^2^)+(0.0220P)^2^+0.0000P] where P=(Fo^2^+2Fc^2^)/3'
_refine_ls_weighting_scheme calc
_refine_ls_wR_factor_gt 0.0575
_refine_ls_wR_factor_ref 0.0591
_reflns_number_gt 2928
_reflns_number_total 3734
_reflns_threshold_expression >2sigma(I)
_cod_data_source_file ja061422xsi20060301_040517.cif
_cod_data_source_block mar743
_cod_original_cell_volume 2151.5(7)
_cod_original_sg_symbol_H-M 'P 21/n'
_cod_database_code 4110662

loop_
_symmetry_equiv_pos_as_xyz
'x, y, z'
'-x+1/2, y+1/2, -z+1/2'
'-x, -y, -z'
'x-1/2, -y-1/2, z-1/2'

loop_
_atom_site_label
_atom_site_type_symbol
_atom_site_fract_x
_atom_site_fract_y
_atom_site_fract_z
_atom_site_U_iso_or_equiv
_atom_site_adp_type
_atom_site_occupancy
_atom_site_symmetry_multiplicity
_atom_site_calc_flag
_atom_site_refinement_flags
Pt1 Pt 0.269139(15) 0.359038(15) 0.087150(13) 0.02840(7) Uani 1 1 d .
S1 S 0.32965(10) 0.24807(11) 0.00161(9) 0.0348(3) Uani 1 1 d .
O1 O 0.4526(3) 0.2485(3) 0.0065(3) 0.0574(12) Uani 1 1 d .
N1 N 0.2128(3) 0.4723(3) 0.1568(3) 0.0279(9) Uani 1 1 d .
C1 C 0.0903(4) 0.3177(4) 0.0415(4) 0.0326(12) Uani 1 1 d .
C2 C 0.0233(4) 0.2376(4) -0.0134(4) 0.0343(12) Uani 1 1 d .
H2 H 0.0614 0.1855 -0.0369 0.041 Uiso 1 1 calc R
C3 C -0.1005(4) 0.2278(4) -0.0372(4) 0.0362(12) Uani 1 1 d .
C4 C -0.1621(4) 0.3081(4) -0.0054(3) 0.0330(11) Uani 1 1 d .
C5 C -0.0932(4) 0.3905(4) 0.0537(4) 0.0354(13) Uani 1 1 d .
H5 H -0.1310 0.4429 0.0772 0.042 Uiso 1 1 calc R
C6 C 0.0258(4) 0.3958(4) 0.0774(3) 0.0295(11) Uani 1 1 d .
C7 C -0.1666(5) 0.1446(4) -0.0960(4) 0.0455(14) Uani 1 1 d .
H7 H -0.1279 0.0912 -0.1176 0.055 Uiso 1 1 calc R
C8 C -0.2864(5) 0.1411(5) -0.1217(4) 0.0499(15) Uani 1 1 d .
H8 H -0.3285 0.0866 -0.1614 0.060 Uiso 1 1 calc R
C9 C -0.3459(5) 0.2198(5) -0.0880(4) 0.0451(14) Uani 1 1 d .
H9 H -0.4272 0.2157 -0.1044 0.054 Uiso 1 1 calc R
C10 C -0.2856(4) 0.3028(4) -0.0312(4) 0.0391(13) Uani 1 1 d .
H10 H -0.3259 0.3551 -0.0100 0.047 Uiso 1 1 calc R
C11 C 0.0954(4) 0.4811(4) 0.1385(3) 0.0295(11) Uani 1 1 d .
C12 C 0.0549(4) 0.5660(4) 0.1789(3) 0.0328(11) Uani 1 1 d .
H12 H -0.0253 0.5738 0.1676 0.039 Uiso 1 1 calc R
C13 C 0.1337(5) 0.6388(4) 0.2358(4) 0.0383(12) Uani 1 1 d .
H13 H 0.1063 0.6959 0.2629 0.046 Uiso 1 1 calc R
C14 C 0.2523(4) 0.6278(4) 0.2530(4) 0.0373(12) Uani 1 1 d .
H14 H 0.3053 0.6766 0.2920 0.045 Uiso 1 1 calc R
C15 C 0.2925(4) 0.5432(4) 0.2117(3) 0.0298(11) Uani 1 1 d .
C16 C 0.4144(4) 0.5191(4) 0.2186(3) 0.0314(11) Uani 1 1 d .
C17 C 0.4289(4) 0.4315(4) 0.1606(3) 0.0329(11) Uani 1 1 d .
C18 C 0.5415(4) 0.4084(4) 0.1655(4) 0.0365(12) Uani 1 1 d .
H18 H 0.5537 0.3524 0.1292 0.044 Uiso 1 1 calc R
C19 C 0.6411(4) 0.4671(4) 0.2244(4) 0.0380(13) Uani 1 1 d .
C20 C 0.6232(4) 0.5534(4) 0.2795(4) 0.0392(13) Uani 1 1 d .
C21 C 0.5080(4) 0.5764(4) 0.2750(4) 0.0394(13) Uani 1 1 d .
H21 H 0.4952 0.6322 0.3113 0.047 Uiso 1 1 calc R
C22 C 0.7227(5) 0.6110(4) 0.3374(4) 0.0459(15) Uani 1 1 d .
H22 H 0.7120 0.6693 0.3724 0.055 Uiso 1 1 calc R
C23 C 0.8341(4) 0.5826(5) 0.3428(4) 0.0497(15) Uani 1 1 d .
H23 H 0.8983 0.6211 0.3817 0.060 Uiso 1 1 calc R
C24 C 0.8521(5) 0.4967(5) 0.2906(4) 0.0510(16) Uani 1 1 d .
H24 H 0.9282 0.4769 0.2955 0.061 Uiso 1 1 calc R
C25 C 0.7569(4) 0.4403(5) 0.2312(4) 0.0434(13) Uani 1 1 d .
H25 H 0.7697 0.3839 0.1954 0.052 Uiso 1 1 calc R
C26 C 0.2980(6) 0.1084(4) 0.0152(4) 0.0560(17) Uani 1 1 d .
H26A H 0.3108 0.0653 -0.0323 0.084 Uiso 1 1 calc R
H26B H 0.2174 0.1015 0.0113 0.084 Uiso 1 1 calc R
H26C H 0.3486 0.0826 0.0738 0.084 Uiso 1 1 calc R
C27 C 0.2448(5) 0.2733(5) -0.1154(4) 0.0535(16) Uani 1 1 d .
H27A H 0.2562 0.3478 -0.1306 0.080 Uiso 1 1 calc R
H27B H 0.1631 0.2613 -0.1250 0.080 Uiso 1 1 calc R
H27C H 0.2694 0.2242 -0.1536 0.080 Uiso 1 1 calc R

loop_
_atom_site_aniso_label
_atom_site_aniso_U_11
_atom_site_aniso_U_22
_atom_site_aniso_U_33
_atom_site_aniso_U_23
_atom_site_aniso_U_13
_atom_site_aniso_U_12
Pt1 0.03264(11) 0.02597(11) 0.02660(12) -0.00151(10) 0.01025(7) 0.00091(9)
S1 0.0371(7) 0.0352(7) 0.0328(8) -0.0058(6) 0.0127(5) 0.0051(5)
O1 0.036(2) 0.076(3) 0.062(3) -0.022(2) 0.0196(19) 0.0054(18)
N1 0.030(2) 0.027(2) 0.025(2) 0.0021(18) 0.0078(17) -0.0001(16)
C1 0.037(3) 0.030(3) 0.032(3) 0.002(2) 0.013(2) 0.002(2)
C2 0.035(3) 0.028(3) 0.038(3) -0.004(2) 0.011(2) 0.002(2)
C3 0.041(3) 0.037(3) 0.030(3) 0.006(2) 0.012(2) -0.002(2)
C4 0.037(3) 0.034(3) 0.030(3) 0.003(2) 0.014(2) -0.002(2)
C5 0.043(3) 0.030(3) 0.036(3) 0.001(2) 0.018(2) 0.004(2)
C6 0.035(3) 0.028(3) 0.025(3) 0.000(2) 0.009(2) -0.0039(19)
C7 0.049(3) 0.037(3) 0.050(4) -0.012(3) 0.015(3) -0.011(3)
C8 0.050(3) 0.051(4) 0.049(4) -0.014(3) 0.017(3) -0.016(3)
C9 0.040(3) 0.052(4) 0.040(4) 0.000(3) 0.009(3) -0.012(3)
C10 0.041(3) 0.042(3) 0.038(3) 0.007(3) 0.019(2) 0.000(2)
C11 0.039(3) 0.032(3) 0.020(3) 0.007(2) 0.013(2) 0.004(2)
C12 0.034(3) 0.036(3) 0.029(3) -0.001(2) 0.011(2) 0.005(2)
C13 0.055(3) 0.033(3) 0.030(3) -0.001(3) 0.019(2) 0.009(2)
C14 0.043(3) 0.036(3) 0.029(3) -0.008(3) 0.007(2) -0.001(2)
C15 0.040(3) 0.029(3) 0.020(3) 0.003(2) 0.010(2) 0.002(2)
C16 0.037(3) 0.027(3) 0.028(3) 0.002(2) 0.008(2) 0.001(2)
C17 0.039(3) 0.031(3) 0.029(3) 0.002(2) 0.012(2) -0.004(2)
C18 0.034(3) 0.039(3) 0.035(3) -0.004(3) 0.011(2) -0.002(2)
C19 0.038(3) 0.041(3) 0.035(3) 0.006(3) 0.014(2) -0.001(2)
C20 0.040(3) 0.041(3) 0.032(3) 0.004(3) 0.007(2) -0.007(2)
C21 0.045(3) 0.035(3) 0.037(3) -0.008(3) 0.013(2) -0.002(2)
C22 0.045(3) 0.044(4) 0.042(4) 0.003(3) 0.006(3) -0.011(2)
C23 0.042(3) 0.059(4) 0.038(4) 0.006(3) 0.001(3) -0.014(3)
C24 0.043(3) 0.062(4) 0.046(4) 0.016(3) 0.013(3) -0.004(3)
C25 0.040(3) 0.049(4) 0.041(4) 0.007(3) 0.013(2) -0.003(2)
C26 0.084(5) 0.034(3) 0.054(4) 0.000(3) 0.030(4) 0.013(3)
C27 0.067(4) 0.062(4) 0.031(3) -0.003(3) 0.017(3) 0.014(3)

loop_
_atom_type_symbol
_atom_type_description
_atom_type_scat_dispersion_real
_atom_type_scat_dispersion_imag
_atom_type_scat_source
Pt Pt -1.7033 8.3905 'International Tables Vol C Tables 4.2.6.8 and 6.1.1.4'
S S 0.1246 0.1234 'International Tables Vol C Tables 4.2.6.8 and 6.1.1.4'
O O 0.0106 0.0060 'International Tables Vol C Tables 4.2.6.8 and 6.1.1.4'
N N 0.0061 0.0033 'International Tables Vol C Tables 4.2.6.8 and 6.1.1.4'
C C 0.0033 0.0016 'International Tables Vol C Tables 4.2.6.8 and 6.1.1.4'
H H 0.0000 0.0000 'International Tables Vol C Tables 4.2.6.8 and 6.1.1.4'

loop_
_geom_angle_atom_site_label_1
_geom_angle_atom_site_label_2
_geom_angle_atom_site_label_3
_geom_angle
N1 Pt1 C17 80.62(17)
N1 Pt1 C1 81.02(17)
C17 Pt1 C1 161.41(19)
N1 Pt1 S1 174.48(11)
C17 Pt1 S1 98.80(14)
C1 Pt1 S1 99.76(14)
O1 S1 C26 104.8(3)
O1 S1 C27 105.7(3)
C26 S1 C27 102.4(3)
O1 S1 Pt1 120.86(17)
C26 S1 Pt1 112.8(2)
C27 S1 Pt1 108.58(19)
C11 N1 C15 123.4(4)
C11 N1 Pt1 117.8(3)
C15 N1 Pt1 118.4(3)
C2 C1 C6 115.1(4)
C2 C1 Pt1 134.9(4)
C6 C1 Pt1 110.0(3)
C1 C2 C3 124.7(5)
C7 C3 C4 118.0(5)
C7 C3 C2 122.7(5)
C4 C3 C2 119.2(5)
C10 C4 C3 120.2(5)
C10 C4 C5 123.1(5)
C3 C4 C5 116.7(4)
C6 C5 C4 122.7(5)
C5 C6 C1 121.5(4)
C5 C6 C11 122.0(4)
C1 C6 C11 116.5(4)
C8 C7 C3 121.3(5)
C7 C8 C9 120.0(5)
C10 C9 C8 120.9(5)
C9 C10 C4 119.6(5)
N1 C11 C12 118.3(4)
N1 C11 C6 114.1(4)
C12 C11 C6 127.5(4)
C13 C12 C11 119.8(5)
C14 C13 C12 120.5(5)
C13 C14 C15 119.5(5)
N1 C15 C14 118.5(4)
N1 C15 C16 113.4(4)
C14 C15 C16 128.1(5)
C21 C16 C17 121.7(4)
C21 C16 C15 122.4(5)
C17 C16 C15 115.8(4)
C18 C17 C16 116.7(4)
C18 C17 Pt1 131.7(4)
C16 C17 Pt1 111.5(3)
C17 C18 C19 122.6(5)
C25 C19 C20 118.8(5)
C25 C19 C18 122.1(5)
C20 C19 C18 119.1(4)
C21 C20 C22 123.1(5)
C21 C20 C19 118.4(4)
C22 C20 C19 118.5(5)
C16 C21 C20 121.6(5)
C23 C22 C20 121.2(6)
C22 C23 C24 120.4(5)
C25 C24 C23 120.1(5)
C24 C25 C19 120.9(5)

loop_
_geom_bond_atom_site_label_1
_geom_bond_atom_site_label_2
_geom_bond_distance
Pt1 N1 2.011(4)
Pt1 C17 2.074(4)
Pt1 C1 2.095(5)
Pt1 S1 2.1915(13)
S1 O1 1.464(3)
S1 C26 1.771(5)
S1 C27 1.781(6)
N1 C11 1.355(5)
N1 C15 1.356(6)
C1 C2 1.364(7)
C1 C6 1.457(7)
C2 C3 1.419(6)
C3 C7 1.414(7)
C3 C4 1.418(7)
C4 C10 1.409(6)
C4 C5 1.421(7)
C5 C6 1.360(6)
C6 C11 1.462(6)
C7 C8 1.365(7)
C8 C9 1.403(7)
C9 C10 1.374(7)
C11 C12 1.384(6)
C12 C13 1.378(7)
C13 C14 1.374(7)
C14 C15 1.387(6)
C15 C16 1.472(6)
C16 C21 1.362(6)
C16 C17 1.446(7)
C17 C18 1.367(6)
C18 C19 1.429(7)
C19 C25 1.407(7)
C19 C20 1.419(7)
C20 C21 1.400(7)
C20 C22 1.416(7)
C22 C23 1.368(7)
C23 C24 1.385(8)
C24 C25 1.385(7)
